data_4330971
loop_
_publ_author_name
'Timothy J. Boyle'
'Daniel T. Yonemoto'
'Leigh Anna Steele'
'Joshua Farrell'
'Peter Renehan'
'Taylor Huhta'

_publ_section_title
;
 Coordination Chemistry of N,N,N',N'-Tetrakis(3,5-substituted
 benzyl-2-oxide)-2,2'-(ethylenedioxy)diethanamine Modified Group 4 Metal
 Alkoxides
;
_journal_name_full 'Inorganic Chemistry'
_journal_page_first 12023
_journal_page_last 12031
_journal_paper_doi 10.1021/ic3019327
_journal_volume 51
_journal_year 2012
_chemical_formula_sum 'C86 H144 N2 O10 Ti2'
_chemical_formula_weight 1461.83
_chemical_name_systematic
; 
 ? 
;
_space_group_IT_number 2
_symmetry_cell_setting triclinic
_symmetry_space_group_name_Hall '-P 1'
_symmetry_space_group_name_H-M 'P -1'
_atom_sites_solution_hydrogens geom
_atom_sites_solution_primary direct
_atom_sites_solution_secondary difmap
_audit_creation_method SHELXL-97
_cell_angle_alpha 85.188(3)
_cell_angle_beta 75.049(3)
_cell_angle_gamma 79.783(3)
_cell_formula_units_Z 2
_cell_length_a 14.6280(7)
_cell_length_b 18.2723(9)
_cell_length_c 19.0406(10)
_cell_measurement_reflns_used 8609
_cell_measurement_temperature 173(2)
_cell_measurement_theta_max 24.85
_cell_measurement_theta_min 3.00
_cell_volume 4835.2(4)
_computing_cell_refinement 'Bruker SAINT'
_computing_data_collection 'Bruker APEX2'
_computing_data_reduction 'Bruker SAINT'
_computing_molecular_graphics 'Bruker SHELXTL'
_computing_publication_material 'Bruker SHELXTL'
_computing_structure_refinement 'SHELXL-97 (Sheldrick, 2008)'
_computing_structure_solution 'SHELXS-97 (Sheldrick, 2008)'
_diffrn_ambient_temperature 173(2)
_diffrn_measured_fraction_theta_full 0.990
_diffrn_measured_fraction_theta_max 0.990
_diffrn_measurement_device_type 'Bruker APEX-II CCD'
_diffrn_measurement_method '\f and \w scans'
_diffrn_radiation_monochromator graphite
_diffrn_radiation_source 'fine-focus sealed tube'
_diffrn_radiation_type MoK\a
_diffrn_radiation_wavelength 0.71073
_diffrn_reflns_av_R_equivalents 0.0409
_diffrn_reflns_av_sigmaI/netI 0.0570
_diffrn_reflns_limit_h_max 17
_diffrn_reflns_limit_h_min -16
_diffrn_reflns_limit_k_max 21
_diffrn_reflns_limit_k_min -21
_diffrn_reflns_limit_l_max 22
_diffrn_reflns_limit_l_min -22
_diffrn_reflns_number 43209
_diffrn_reflns_theta_full 25.29
_diffrn_reflns_theta_max 25.29
_diffrn_reflns_theta_min 1.13
_exptl_absorpt_coefficient_mu 0.214
_exptl_absorpt_correction_T_max 0.9143
_exptl_absorpt_correction_T_min 0.8788
_exptl_absorpt_correction_type multi-scan
_exptl_absorpt_process_details SADABS
_exptl_crystal_colour yellow
_exptl_crystal_density_diffrn 1.004
_exptl_crystal_description square
_exptl_crystal_F_000 1596
_exptl_crystal_size_max 0.62
_exptl_crystal_size_mid 0.56
_exptl_crystal_size_min 0.43
_platon_squeeze_details
;
;
_refine_diff_density_max 1.880
_refine_diff_density_min -0.636
_refine_diff_density_rms 0.109
_refine_ls_extinction_method none
_refine_ls_goodness_of_fit_ref 0.914
_refine_ls_hydrogen_treatment constr
_refine_ls_matrix_type full
_refine_ls_number_parameters 937
_refine_ls_number_reflns 17416
_refine_ls_number_restraints 0
_refine_ls_restrained_S_all 0.914
_refine_ls_R_factor_all 0.0910
_refine_ls_R_factor_gt 0.0660
_refine_ls_shift/su_max 0.000
_refine_ls_shift/su_mean 0.000
_refine_ls_structure_factor_coef Fsqd
_refine_ls_weighting_details 'calc w=1/[\s^2^(Fo^2^)+(0.2000P)^2^+0.0000P] where P=(Fo^2^+2Fc^2^)/3'
_refine_ls_weighting_scheme calc
_refine_ls_wR_factor_gt 0.2190
_refine_ls_wR_factor_ref 0.2446
_reflns_number_gt 12200
_reflns_number_total 17416
_reflns_threshold_expression >2sigma(I)
_cod_data_source_file ic3019327_si_001_2.cif
_cod_data_source_block aml11sp0401tjb_0m
_cod_database_code 4330971

loop_
_symmetry_equiv_pos_as_xyz
'x, y, z'
'-x, -y, -z'

loop_
_atom_site_label
_atom_site_type_symbol
_atom_site_fract_x
_atom_site_fract_y
_atom_site_fract_z
_atom_site_U_iso_or_equiv
_atom_site_adp_type
_atom_site_occupancy
_atom_site_symmetry_multiplicity
_atom_site_calc_flag
_atom_site_refinement_flags
Ti1 Ti 0.18459(4) 0.38111(3) 0.23304(3) 0.02229(16) Uani 1 1 d .
Ti2 Ti 0.63033(4) 0.17914(3) 0.28097(3) 0.02105(16) Uani 1 1 d .
N1 N 0.09063(18) 0.28786(14) 0.26659(13) 0.0254(6) Uani 1 1 d .
N2 N 0.58769(18) 0.10216(13) 0.20747(13) 0.0245(5) Uani 1 1 d .
O1 O 0.08965(17) 0.44975(12) 0.21204(12) 0.0351(5) Uani 1 1 d .
O2 O 0.21446(16) 0.33692(12) 0.14141(11) 0.0307(5) Uani 1 1 d .
O3 O 0.28991(16) 0.42630(12) 0.21348(12) 0.0333(5) Uani 1 1 d .
O4 O 0.14971(15) 0.39784(11) 0.33420(11) 0.0272(5) Uani 1 1 d .
O5 O 0.28266(16) 0.27220(13) 0.26249(15) 0.0429(6) Uani 1 1 d .
O6 O 0.49914(16) 0.23892(12) 0.24967(11) 0.0298(5) Uani 1 1 d .
O7 O 0.69534(15) 0.21560(11) 0.18920(11) 0.0255(5) Uani 1 1 d .
O8 O 0.63233(16) 0.25936(11) 0.33100(12) 0.0303(5) Uani 1 1 d .
O9 O 0.54515(15) 0.13391(11) 0.35847(11) 0.0257(5) Uani 1 1 d .
O10 O 0.73522(15) 0.11430(12) 0.29292(12) 0.0291(5) Uani 1 1 d .
C1 C 0.0595(3) 0.4797(2) 0.1493(2) 0.0451(9) Uani 1 1 d .
H1A H 0.0408 0.4399 0.1264 0.054 Uiso 1 1 calc R
H1B H 0.1135 0.4985 0.1139 0.054 Uiso 1 1 calc R
C2 C -0.0249(3) 0.54272(19) 0.1677(2) 0.0390(8) Uani 1 1 d .
C3 C -0.0573(4) 0.5657(3) 0.0977(3) 0.0732(14) Uani 1 1 d .
H3A H -0.0756 0.5228 0.0801 0.110 Uiso 1 1 calc R
H3B H -0.0047 0.5830 0.0607 0.110 Uiso 1 1 calc R
H3C H -0.1125 0.6058 0.1075 0.110 Uiso 1 1 calc R
C4 C -0.1069(3) 0.5157(3) 0.2249(3) 0.0700(13) Uani 1 1 d .
H4A H -0.0858 0.4999 0.2695 0.105 Uiso 1 1 calc R
H4B H -0.1260 0.4736 0.2067 0.105 Uiso 1 1 calc R
H4C H -0.1615 0.5563 0.2354 0.105 Uiso 1 1 calc R
C5 C 0.0089(4) 0.6074(2) 0.1919(3) 0.0748(15) Uani 1 1 d .
H5A H -0.0461 0.6464 0.2087 0.112 Uiso 1 1 calc R
H5B H 0.0550 0.6271 0.1509 0.112 Uiso 1 1 calc R
H5C H 0.0398 0.5906 0.2317 0.112 Uiso 1 1 calc R
C6 C 0.1845(2) 0.29189(16) 0.10223(16) 0.0254(6) Uani 1 1 d .
C7 C 0.2337(2) 0.27677(17) 0.02913(17) 0.0278(7) Uani 1 1 d .
C8 C 0.1984(2) 0.22837(17) -0.00598(17) 0.0308(7) Uani 1 1 d .
H8 H 0.2306 0.2180 -0.0551 0.037 Uiso 1 1 calc R
C9 C 0.1191(2) 0.19412(17) 0.02591(17) 0.0282(7) Uani 1 1 d .
C10 C 0.0725(2) 0.21064(16) 0.09717(17) 0.0286(7) Uani 1 1 d .
H10 H 0.0184 0.1880 0.1209 0.034 Uiso 1 1 calc R
C11 C 0.1031(2) 0.25967(17) 0.13479(17) 0.0266(7) Uani 1 1 d .
C12 C 0.0409(2) 0.28355(18) 0.20835(16) 0.0273(7) Uani 1 1 d .
H12A H 0.0032 0.3332 0.2017 0.033 Uiso 1 1 calc R
H12B H -0.0053 0.2484 0.2257 0.033 Uiso 1 1 calc R
C13 C 0.3198(2) 0.31474(18) -0.01036(17) 0.0322(7) Uani 1 1 d .
C14 C 0.2877(3) 0.39921(18) -0.01295(19) 0.0381(8) Uani 1 1 d .
H14A H 0.3432 0.4237 -0.0354 0.057 Uiso 1 1 calc R
H14B H 0.2595 0.4162 0.0366 0.057 Uiso 1 1 calc R
H14C H 0.2399 0.4117 -0.0417 0.057 Uiso 1 1 calc R
C15 C 0.4004(2) 0.2952(2) 0.02969(19) 0.0378(8) Uani 1 1 d .
H15A H 0.4536 0.3217 0.0055 0.057 Uiso 1 1 calc R
H15B H 0.4233 0.2415 0.0288 0.057 Uiso 1 1 calc R
H15C H 0.3758 0.3101 0.0802 0.057 Uiso 1 1 calc R
C16 C 0.3617(3) 0.2892(2) -0.08866(18) 0.0443(9) Uani 1 1 d .
H16A H 0.3139 0.3047 -0.1170 0.066 Uiso 1 1 calc R
H16B H 0.3790 0.2348 -0.0881 0.066 Uiso 1 1 calc R
H16C H 0.4190 0.3117 -0.1108 0.066 Uiso 1 1 calc R
C17 C 0.0846(3) 0.14282(18) -0.01869(19) 0.0355(8) Uani 1 1 d .
C18 C 0.1651(3) 0.0775(2) -0.0449(3) 0.0559(11) Uani 1 1 d .
H18A H 0.2233 0.0968 -0.0716 0.084 Uiso 1 1 calc R
H18B H 0.1453 0.0475 -0.0770 0.084 Uiso 1 1 calc R
H18C H 0.1780 0.0466 -0.0028 0.084 Uiso 1 1 calc R
C19 C 0.0588(3) 0.1874(2) -0.0848(2) 0.0537(11) Uani 1 1 d .
H19A H 0.0086 0.2299 -0.0682 0.081 Uiso 1 1 calc R
H19B H 0.0354 0.1554 -0.1128 0.081 Uiso 1 1 calc R
H19C H 0.1158 0.2054 -0.1156 0.081 Uiso 1 1 calc R
C20 C -0.0046(3) 0.1112(2) 0.0256(2) 0.0495(10) Uani 1 1 d .
H20A H 0.0090 0.0850 0.0697 0.074 Uiso 1 1 calc R
H20B H -0.0212 0.0764 -0.0038 0.074 Uiso 1 1 calc R
H20C H -0.0584 0.1520 0.0390 0.074 Uiso 1 1 calc R
C21 C 0.3406(3) 0.4682(2) 0.1575(2) 0.0533(11) Uani 1 1 d .
H21A H 0.3008 0.4856 0.1226 0.064 Uiso 1 1 calc R
H21B H 0.3992 0.4359 0.1313 0.064 Uiso 1 1 calc R
C22 C 0.3693(3) 0.53481(19) 0.1828(2) 0.0438(9) Uani 1 1 d .
C23 C 0.2808(4) 0.5829(3) 0.2251(4) 0.100(2) Uani 1 1 d .
H23A H 0.2983 0.6286 0.2379 0.150 Uiso 1 1 calc R
H23B H 0.2524 0.5557 0.2697 0.150 Uiso 1 1 calc R
H23C H 0.2342 0.5958 0.1954 0.150 Uiso 1 1 calc R
C24 C 0.4374(3) 0.5093(2) 0.2318(3) 0.0601(12) Uani 1 1 d .
H24A H 0.4890 0.4708 0.2079 0.090 Uiso 1 1 calc R
H24B H 0.4021 0.4889 0.2781 0.090 Uiso 1 1 calc R
H24C H 0.4647 0.5517 0.2409 0.090 Uiso 1 1 calc R
C25 C 0.4188(5) 0.5768(4) 0.1170(3) 0.099(2) Uani 1 1 d .
H25A H 0.4767 0.5448 0.0910 0.149 Uiso 1 1 calc R
H25B H 0.4366 0.6211 0.1322 0.149 Uiso 1 1 calc R
H25C H 0.3756 0.5919 0.0849 0.149 Uiso 1 1 calc R
C26 C 0.0122(2) 0.31181(19) 0.33224(17) 0.0294(7) Uani 1 1 d .
H26A H -0.0330 0.2756 0.3427 0.035 Uiso 1 1 calc R
H26B H -0.0235 0.3606 0.3203 0.035 Uiso 1 1 calc R
C27 C 0.0440(2) 0.31870(17) 0.40008(16) 0.0267(7) Uani 1 1 d .
C28 C 0.1093(2) 0.36755(16) 0.39858(16) 0.0241(6) Uani 1 1 d .
C29 C 0.1285(2) 0.38289(17) 0.46419(17) 0.0296(7) Uani 1 1 d .
C30 C 0.0892(2) 0.34171(18) 0.52651(17) 0.0318(7) Uani 1 1 d .
H30 H 0.1040 0.3498 0.5707 0.038 Uiso 1 1 calc R
C31 C 0.0298(2) 0.28972(17) 0.52822(18) 0.0311(7) Uani 1 1 d .
C32 C 0.0072(2) 0.28058(18) 0.46366(17) 0.0312(7) Uani 1 1 d .
H32 H -0.0352 0.2469 0.4632 0.037 Uiso 1 1 calc R
C33 C -0.0117(3) 0.24535(19) 0.59766(19) 0.0385(8) Uani 1 1 d .
C34 C 0.0093(3) 0.1621(2) 0.5825(2) 0.0483(10) Uani 1 1 d .
H34A H -0.0177 0.1537 0.5423 0.073 Uiso 1 1 calc R
H34B H -0.0198 0.1340 0.6262 0.073 Uiso 1 1 calc R
H34C H 0.0787 0.1454 0.5692 0.073 Uiso 1 1 calc R
C35 C -0.1219(3) 0.2689(2) 0.6195(2) 0.0569(11) Uani 1 1 d .
H35A H -0.1377 0.3186 0.6394 0.085 Uiso 1 1 calc R
H35B H -0.1505 0.2332 0.6565 0.085 Uiso 1 1 calc R
H35C H -0.1474 0.2696 0.5766 0.085 Uiso 1 1 calc R
C36 C 0.0322(4) 0.2540(3) 0.6599(2) 0.0701(14) Uani 1 1 d .
H36A H 0.1023 0.2435 0.6432 0.105 Uiso 1 1 calc R
H36B H 0.0104 0.2190 0.7001 0.105 Uiso 1 1 calc R
H36C H 0.0124 0.3050 0.6766 0.105 Uiso 1 1 calc R
C37 C 0.1842(3) 0.44570(19) 0.46967(19) 0.0371(8) Uani 1 1 d .
C38 C 0.1361(3) 0.5178(2) 0.4408(3) 0.0598(12) Uani 1 1 d .
H38A H 0.0761 0.5356 0.4761 0.090 Uiso 1 1 calc R
H38B H 0.1223 0.5094 0.3947 0.090 Uiso 1 1 calc R
H38C H 0.1788 0.5550 0.4329 0.090 Uiso 1 1 calc R
C39 C 0.1867(5) 0.4549(3) 0.5468(3) 0.090(2) Uani 1 1 d .
H39A H 0.2156 0.4989 0.5490 0.135 Uiso 1 1 calc R
H39B H 0.2249 0.4107 0.5638 0.135 Uiso 1 1 calc R
H39C H 0.1212 0.4613 0.5779 0.135 Uiso 1 1 calc R
C40 C 0.2886(3) 0.4288(2) 0.4234(3) 0.0585(11) Uani 1 1 d .
H40A H 0.2885 0.4203 0.3733 0.088 Uiso 1 1 calc R
H40B H 0.3223 0.3842 0.4438 0.088 Uiso 1 1 calc R
H40C H 0.3213 0.4711 0.4238 0.088 Uiso 1 1 calc R
C41 C 0.1449(2) 0.21458(17) 0.28159(19) 0.0340(8) Uani 1 1 d .
H41A H 0.1369 0.2068 0.3348 0.041 Uiso 1 1 calc R
H41B H 0.1178 0.1752 0.2649 0.041 Uiso 1 1 calc R
C42 C 0.2447(3) 0.2075(2) 0.2467(3) 0.0629(12) Uani 1 1 d .
H42A H 0.2544 0.2049 0.1935 0.075 Uiso 1 1 calc R
H42B H 0.2794 0.1612 0.2646 0.075 Uiso 1 1 calc R
C43 C 0.3328(3) 0.2682(3) 0.3177(2) 0.0530(10) Uani 1 1 d .
H43A H 0.3447 0.2161 0.3364 0.064 Uiso 1 1 calc R
H43B H 0.2937 0.2991 0.3585 0.064 Uiso 1 1 calc R
C44 C 0.4286(2) 0.29640(18) 0.2863(2) 0.0371(8) Uani 1 1 d .
H44A H 0.4197 0.3392 0.2519 0.044 Uiso 1 1 calc R
H44B H 0.4506 0.3136 0.3262 0.044 Uiso 1 1 calc R
C45 C 0.4914(2) 0.22244(18) 0.17895(17) 0.0305(7) Uani 1 1 d .
H45A H 0.5410 0.2427 0.1402 0.037 Uiso 1 1 calc R
H45B H 0.4275 0.2446 0.1717 0.037 Uiso 1 1 calc R
C46 C 0.5059(2) 0.13784(17) 0.17701(17) 0.0295(7) Uani 1 1 d .
H46A H 0.4467 0.1198 0.2054 0.035 Uiso 1 1 calc R
H46B H 0.5180 0.1232 0.1261 0.035 Uiso 1 1 calc R
C47 C 0.6741(2) 0.07799(16) 0.14817(17) 0.0270(7) Uani 1 1 d .
H47A H 0.6611 0.0374 0.1226 0.032 Uiso 1 1 calc R
H47B H 0.7281 0.0575 0.1702 0.032 Uiso 1 1 calc R
C48 C 0.7039(2) 0.13834(16) 0.09347(16) 0.0264(7) Uani 1 1 d .
C49 C 0.7193(2) 0.12746(17) 0.01988(17) 0.0300(7) Uani 1 1 d .
H49 H 0.7093 0.0819 0.0047 0.036 Uiso 1 1 calc R
C50 C 0.7490(2) 0.18219(18) -0.03220(17) 0.0327(7) Uani 1 1 d .
C51 C 0.7623(2) 0.24792(18) -0.00713(17) 0.0318(7) Uani 1 1 d .
H51 H 0.7840 0.2852 -0.0423 0.038 Uiso 1 1 calc R
C52 C 0.7460(2) 0.26261(17) 0.06554(17) 0.0292(7) Uani 1 1 d .
C53 C 0.7164(2) 0.20540(16) 0.11712(16) 0.0248(6) Uani 1 1 d .
C54 C 0.7580(2) 0.33726(18) 0.09049(19) 0.0333(7) Uani 1 1 d .
C55 C 0.6618(3) 0.37647(19) 0.1353(2) 0.0439(9) Uani 1 1 d .
H55A H 0.6403 0.3463 0.1795 0.066 Uiso 1 1 calc R
H55B H 0.6141 0.3829 0.1064 0.066 Uiso 1 1 calc R
H55C H 0.6694 0.4253 0.1485 0.066 Uiso 1 1 calc R
C56 C 0.8305(3) 0.3252(2) 0.1373(2) 0.0438(9) Uani 1 1 d .
H56A H 0.8357 0.3732 0.1541 0.066 Uiso 1 1 calc R
H56B H 0.8933 0.3026 0.1084 0.066 Uiso 1 1 calc R
H56C H 0.8091 0.2922 0.1794 0.066 Uiso 1 1 calc R
C57 C 0.7925(3) 0.3901(2) 0.0256(2) 0.0531(11) Uani 1 1 d .
H57A H 0.7985 0.4373 0.0434 0.080 Uiso 1 1 calc R
H57B H 0.7460 0.3992 -0.0044 0.080 Uiso 1 1 calc R
H57C H 0.8550 0.3673 -0.0037 0.080 Uiso 1 1 calc R
C58 C 0.7625(3) 0.1697(2) -0.11352(17) 0.0396(8) Uani 1 1 d .
C59 C 0.8111(5) 0.0904(3) -0.1310(2) 0.091(2) Uani 1 1 d .
H59A H 0.8320 0.0859 -0.1839 0.136 Uiso 1 1 calc R
H59B H 0.7658 0.0560 -0.1103 0.136 Uiso 1 1 calc R
H59C H 0.8669 0.0781 -0.1102 0.136 Uiso 1 1 calc R
C60 C 0.8254(4) 0.2221(3) -0.1624(2) 0.0743(15) Uani 1 1 d .
H60A H 0.8368 0.2098 -0.2134 0.111 Uiso 1 1 calc R
H60B H 0.8869 0.2164 -0.1492 0.111 Uiso 1 1 calc R
H60C H 0.7928 0.2737 -0.1559 0.111 Uiso 1 1 calc R
C61 C 0.6652(3) 0.1859(3) -0.1301(2) 0.0682(13) Uani 1 1 d .
H61A H 0.6397 0.2390 -0.1250 0.102 Uiso 1 1 calc R
H61B H 0.6215 0.1567 -0.0961 0.102 Uiso 1 1 calc R
H61C H 0.6713 0.1723 -0.1800 0.102 Uiso 1 1 calc R
C62 C 0.6586(3) 0.2646(2) 0.3960(2) 0.0525(10) Uani 1 1 d .
H62A H 0.7227 0.2345 0.3931 0.063 Uiso 1 1 calc R
H62B H 0.6123 0.2437 0.4368 0.063 Uiso 1 1 calc R
C63 C 0.6614(3) 0.3441(2) 0.4114(2) 0.0439(9) Uani 1 1 d .
C64 C 0.7292(4) 0.3780(3) 0.3503(3) 0.0879(18) Uani 1 1 d .
H64A H 0.7118 0.3738 0.3046 0.132 Uiso 1 1 calc R
H64B H 0.7946 0.3518 0.3471 0.132 Uiso 1 1 calc R
H64C H 0.7259 0.4306 0.3592 0.132 Uiso 1 1 calc R
C65 C 0.5613(4) 0.3871(3) 0.4253(4) 0.093(2) Uani 1 1 d .
H65A H 0.5612 0.4374 0.4397 0.140 Uiso 1 1 calc R
H65B H 0.5188 0.3617 0.4643 0.140 Uiso 1 1 calc R
H65C H 0.5385 0.3903 0.3809 0.140 Uiso 1 1 calc R
C66 C 0.6941(6) 0.3420(4) 0.4818(3) 0.120(3) Uani 1 1 d .
H66A H 0.7614 0.3182 0.4734 0.181 Uiso 1 1 calc R
H66B H 0.6543 0.3136 0.5199 0.181 Uiso 1 1 calc R
H66C H 0.6877 0.3929 0.4972 0.181 Uiso 1 1 calc R
C67 C 0.5635(2) 0.03329(16) 0.25166(17) 0.0288(7) Uani 1 1 d .
H67A H 0.6194 0.0100 0.2706 0.035 Uiso 1 1 calc R
H67B H 0.5530 -0.0023 0.2193 0.035 Uiso 1 1 calc R
C68 C 0.4766(2) 0.04565(16) 0.31478(17) 0.0265(7) Uani 1 1 d .
C69 C 0.4753(2) 0.09265(16) 0.36920(16) 0.0234(6) Uani 1 1 d .
C70 C 0.4025(2) 0.09479(16) 0.43426(16) 0.0249(6) Uani 1 1 d .
C71 C 0.3281(2) 0.05400(18) 0.43708(17) 0.0310(7) Uani 1 1 d .
H71 H 0.2774 0.0558 0.4800 0.037 Uiso 1 1 calc R
C72 C 0.3242(2) 0.01130(18) 0.38101(17) 0.0299(7) Uani 1 1 d .
C73 C 0.4016(2) 0.00660(17) 0.32060(17) 0.0296(7) Uani 1 1 d .
H73 H 0.4033 -0.0241 0.2822 0.035 Uiso 1 1 calc R
C74 C 0.2421(2) -0.03308(19) 0.38982(18) 0.0350(8) Uani 1 1 d .
C75 C 0.2383(3) -0.0597(3) 0.3164(2) 0.0569(12) Uani 1 1 d .
H75A H 0.2973 -0.0940 0.2965 0.085 Uiso 1 1 calc R
H75B H 0.2323 -0.0167 0.2825 0.085 Uiso 1 1 calc R
H75C H 0.1829 -0.0852 0.3233 0.085 Uiso 1 1 calc R
C76 C 0.1460(3) 0.0150(2) 0.4231(2) 0.0463(9) Uani 1 1 d .
H76A H 0.0940 -0.0138 0.4284 0.069 Uiso 1 1 calc R
H76B H 0.1359 0.0591 0.3912 0.069 Uiso 1 1 calc R
H76C H 0.1465 0.0306 0.4710 0.069 Uiso 1 1 calc R
C77 C 0.2582(3) -0.1012(2) 0.4400(2) 0.0485(10) Uani 1 1 d .
H77A H 0.3201 -0.1317 0.4191 0.073 Uiso 1 1 calc R
H77B H 0.2067 -0.1306 0.4452 0.073 Uiso 1 1 calc R
H77C H 0.2580 -0.0851 0.4878 0.073 Uiso 1 1 calc R
C78 C 0.4042(2) 0.13575(18) 0.50142(17) 0.0303(7) Uani 1 1 d .
C79 C 0.3915(3) 0.2198(2) 0.4851(2) 0.0452(9) Uani 1 1 d .
H79A H 0.3296 0.2366 0.4733 0.068 Uiso 1 1 calc R
H79B H 0.4433 0.2315 0.4438 0.068 Uiso 1 1 calc R
H79C H 0.3935 0.2452 0.5279 0.068 Uiso 1 1 calc R
C80 C 0.3258(3) 0.1198(3) 0.5686(2) 0.0586(12) Uani 1 1 d .
H80A H 0.2628 0.1369 0.5587 0.088 Uiso 1 1 calc R
H80B H 0.3310 0.1461 0.6098 0.088 Uiso 1 1 calc R
H80C H 0.3333 0.0661 0.5803 0.088 Uiso 1 1 calc R
C81 C 0.5003(3) 0.1100(2) 0.52145(19) 0.0404(8) Uani 1 1 d .
H81A H 0.5016 0.1366 0.5637 0.061 Uiso 1 1 calc R
H81B H 0.5528 0.1206 0.4802 0.061 Uiso 1 1 calc R
H81C H 0.5079 0.0564 0.5333 0.061 Uiso 1 1 calc R
C82 C 0.8345(2) 0.11261(18) 0.2608(2) 0.0345(8) Uani 1 1 d .
H82A H 0.8546 0.1576 0.2737 0.041 Uiso 1 1 calc R
H82B H 0.8460 0.1133 0.2072 0.041 Uiso 1 1 calc R
C83 C 0.8946(2) 0.04315(19) 0.28637(19) 0.0351(8) Uani 1 1 d .
C84 C 0.9987(3) 0.0467(3) 0.2518(3) 0.0565(11) Uani 1 1 d .
H84A H 1.0093 0.0504 0.1988 0.085 Uiso 1 1 calc R
H84B H 1.0384 0.0016 0.2659 0.085 Uiso 1 1 calc R
H84C H 1.0163 0.0904 0.2684 0.085 Uiso 1 1 calc R
C85 C 0.8746(3) 0.0403(3) 0.3684(2) 0.0589(12) Uani 1 1 d .
H85A H 0.9138 -0.0039 0.3846 0.088 Uiso 1 1 calc R
H85B H 0.8066 0.0379 0.3895 0.088 Uiso 1 1 calc R
H85C H 0.8905 0.0851 0.3842 0.088 Uiso 1 1 calc R
C86 C 0.8677(3) -0.0257(2) 0.2620(3) 0.0574(11) Uani 1 1 d .
H86A H 0.8842 -0.0255 0.2087 0.086 Uiso 1 1 calc R
H86B H 0.7986 -0.0255 0.2807 0.086 Uiso 1 1 calc R
H86C H 0.9030 -0.0705 0.2808 0.086 Uiso 1 1 calc R

loop_
_atom_site_aniso_label
_atom_site_aniso_U_11
_atom_site_aniso_U_22
_atom_site_aniso_U_33
_atom_site_aniso_U_23
_atom_site_aniso_U_13
_atom_site_aniso_U_12
Ti1 0.0215(3) 0.0239(3) 0.0220(3) -0.0009(2) -0.0048(2) -0.0061(2)
Ti2 0.0209(3) 0.0216(3) 0.0212(3) -0.0039(2) -0.0059(2) -0.0026(2)
N1 0.0246(14) 0.0293(13) 0.0236(13) -0.0010(11) -0.0068(11) -0.0069(11)
N2 0.0237(14) 0.0238(12) 0.0246(13) -0.0044(10) -0.0023(11) -0.0041(10)
O1 0.0365(13) 0.0349(12) 0.0342(13) 0.0000(10) -0.0145(11) 0.0016(10)
O2 0.0323(13) 0.0370(12) 0.0240(11) -0.0037(9) -0.0020(10) -0.0150(10)
O3 0.0352(13) 0.0377(12) 0.0302(12) 0.0012(10) -0.0066(10) -0.0176(10)
O4 0.0286(12) 0.0288(11) 0.0249(11) -0.0018(9) -0.0042(9) -0.0097(9)
O5 0.0231(12) 0.0398(13) 0.0668(18) 0.0006(12) -0.0148(12) -0.0033(10)
O6 0.0290(12) 0.0322(11) 0.0286(12) -0.0093(9) -0.0135(10) 0.0072(9)
O7 0.0285(12) 0.0237(10) 0.0239(11) -0.0042(8) -0.0046(9) -0.0044(9)
O8 0.0357(13) 0.0290(11) 0.0290(12) -0.0067(9) -0.0099(10) -0.0072(10)
O9 0.0257(11) 0.0295(11) 0.0222(11) -0.0034(9) -0.0034(9) -0.0081(9)
O10 0.0218(11) 0.0314(11) 0.0308(12) 0.0000(9) -0.0046(9) 0.0013(9)
C1 0.047(2) 0.046(2) 0.044(2) -0.0009(17) -0.0177(18) -0.0018(18)
C2 0.034(2) 0.0331(18) 0.051(2) -0.0032(16) -0.0189(17) 0.0029(15)
C3 0.069(3) 0.071(3) 0.091(4) 0.004(3) -0.050(3) 0.001(3)
C4 0.043(3) 0.069(3) 0.087(4) -0.002(3) -0.003(2) 0.001(2)
C5 0.096(4) 0.043(2) 0.103(4) -0.007(3) -0.057(3) -0.008(2)
C6 0.0288(17) 0.0249(15) 0.0237(15) -0.0034(12) -0.0089(13) -0.0032(13)
C7 0.0277(17) 0.0276(16) 0.0279(16) 0.0005(13) -0.0088(14) -0.0018(13)
C8 0.0360(19) 0.0327(17) 0.0219(16) -0.0064(13) -0.0081(14) 0.0028(14)
C9 0.0280(17) 0.0266(15) 0.0312(17) -0.0045(13) -0.0109(14) -0.0010(13)
C10 0.0296(17) 0.0259(15) 0.0315(17) -0.0012(13) -0.0095(14) -0.0045(13)
C11 0.0255(16) 0.0281(15) 0.0258(16) -0.0022(13) -0.0059(13) -0.0039(13)
C12 0.0246(16) 0.0343(17) 0.0256(16) -0.0048(13) -0.0060(13) -0.0108(13)
C13 0.0341(19) 0.0377(18) 0.0240(16) -0.0004(14) -0.0045(14) -0.0080(15)
C14 0.044(2) 0.0368(18) 0.0348(19) 0.0072(15) -0.0108(16) -0.0121(16)
C15 0.0302(19) 0.050(2) 0.0337(18) 0.0011(16) -0.0099(15) -0.0070(16)
C16 0.047(2) 0.061(2) 0.0247(18) -0.0058(16) 0.0002(16) -0.0196(19)
C17 0.039(2) 0.0333(17) 0.0374(19) -0.0110(15) -0.0138(16) -0.0028(15)
C18 0.054(3) 0.045(2) 0.069(3) -0.034(2) -0.015(2) 0.0046(19)
C19 0.068(3) 0.058(2) 0.048(2) -0.0060(19) -0.033(2) -0.013(2)
C20 0.046(2) 0.056(2) 0.052(2) -0.021(2) -0.0103(19) -0.0196(19)
C21 0.055(3) 0.067(3) 0.043(2) 0.005(2) -0.007(2) -0.037(2)
C22 0.032(2) 0.0336(18) 0.066(3) 0.0051(18) -0.0107(18) -0.0113(15)
C23 0.059(3) 0.047(3) 0.180(7) -0.012(4) -0.005(4) 0.001(2)
C24 0.055(3) 0.059(3) 0.077(3) -0.004(2) -0.025(2) -0.024(2)
C25 0.112(5) 0.106(4) 0.096(4) 0.041(4) -0.030(4) -0.075(4)
C26 0.0244(17) 0.0403(18) 0.0255(16) -0.0028(14) -0.0040(13) -0.0129(14)
C27 0.0252(16) 0.0294(16) 0.0235(15) -0.0042(13) -0.0013(13) -0.0049(13)
C28 0.0242(16) 0.0249(15) 0.0222(15) -0.0011(12) -0.0029(12) -0.0053(12)
C29 0.0302(18) 0.0301(16) 0.0287(17) -0.0048(13) -0.0064(14) -0.0044(13)
C30 0.040(2) 0.0344(17) 0.0212(16) -0.0023(13) -0.0077(14) -0.0068(15)
C31 0.0345(19) 0.0270(16) 0.0291(17) -0.0008(13) -0.0041(14) -0.0038(14)
C32 0.0325(18) 0.0321(17) 0.0277(17) -0.0031(13) -0.0016(14) -0.0098(14)
C33 0.041(2) 0.0384(19) 0.0321(18) 0.0031(15) -0.0024(16) -0.0073(16)
C34 0.055(3) 0.039(2) 0.050(2) 0.0148(17) -0.011(2) -0.0154(18)
C35 0.056(3) 0.057(3) 0.038(2) 0.0135(19) 0.0113(19) 0.002(2)
C36 0.111(4) 0.076(3) 0.037(2) 0.017(2) -0.026(3) -0.047(3)
C37 0.047(2) 0.0375(18) 0.0319(18) -0.0019(15) -0.0101(16) -0.0183(16)
C38 0.074(3) 0.032(2) 0.074(3) -0.010(2) -0.015(3) -0.012(2)
C39 0.157(6) 0.093(4) 0.048(3) 0.005(3) -0.031(3) -0.088(4)
C40 0.047(3) 0.059(3) 0.079(3) -0.005(2) -0.025(2) -0.020(2)
C41 0.039(2) 0.0251(16) 0.0402(19) 0.0012(14) -0.0144(16) -0.0068(14)
C42 0.054(3) 0.047(2) 0.088(4) -0.008(2) -0.019(3) -0.007(2)
C43 0.036(2) 0.068(3) 0.043(2) 0.001(2) -0.0044(18) 0.0114(19)
C44 0.0310(19) 0.0330(17) 0.051(2) -0.0208(16) -0.0220(17) 0.0109(14)
C45 0.0293(18) 0.0391(18) 0.0240(16) -0.0047(14) -0.0126(14) 0.0027(14)
C46 0.0304(18) 0.0370(17) 0.0246(16) -0.0050(13) -0.0113(14) -0.0063(14)
C47 0.0269(17) 0.0244(15) 0.0269(16) -0.0096(13) 0.0002(13) -0.0028(13)
C48 0.0247(16) 0.0269(15) 0.0243(16) -0.0024(12) -0.0023(13) -0.0006(12)
C49 0.0332(18) 0.0305(16) 0.0259(16) -0.0068(13) -0.0061(14) -0.0032(14)
C50 0.0310(18) 0.0388(18) 0.0236(16) 0.0000(14) -0.0039(14) 0.0022(14)
C51 0.0372(19) 0.0286(16) 0.0260(16) 0.0037(13) -0.0037(14) -0.0043(14)
C52 0.0252(17) 0.0282(16) 0.0307(17) 0.0009(13) -0.0033(14) -0.0016(13)
C53 0.0221(16) 0.0279(15) 0.0229(15) -0.0019(12) -0.0049(12) -0.0008(12)
C54 0.0326(19) 0.0287(16) 0.0353(18) 0.0019(14) -0.0033(15) -0.0056(14)
C55 0.042(2) 0.0279(17) 0.057(2) -0.0085(17) -0.0070(19) 0.0016(15)
C56 0.040(2) 0.0359(19) 0.060(2) -0.0045(17) -0.0171(19) -0.0094(16)
C57 0.074(3) 0.0335(19) 0.047(2) 0.0068(17) -0.004(2) -0.017(2)
C58 0.052(2) 0.045(2) 0.0178(16) -0.0013(14) -0.0072(16) 0.0003(17)
C59 0.155(6) 0.069(3) 0.028(2) -0.019(2) -0.020(3) 0.037(3)
C60 0.081(4) 0.120(4) 0.025(2) 0.003(2) -0.006(2) -0.037(3)
C61 0.062(3) 0.106(4) 0.043(2) -0.018(2) -0.023(2) -0.010(3)
C62 0.073(3) 0.051(2) 0.043(2) -0.0087(18) -0.023(2) -0.018(2)
C63 0.044(2) 0.047(2) 0.048(2) -0.0159(18) -0.0122(18) -0.0181(18)
C64 0.096(4) 0.095(4) 0.082(4) -0.026(3) -0.002(3) -0.057(4)
C65 0.078(4) 0.072(3) 0.131(5) -0.059(4) -0.024(4) 0.007(3)
C66 0.220(9) 0.101(5) 0.085(4) -0.012(4) -0.087(5) -0.069(5)
C67 0.0312(18) 0.0224(15) 0.0317(17) -0.0026(13) -0.0036(14) -0.0072(13)
C68 0.0258(17) 0.0276(15) 0.0260(16) -0.0025(13) -0.0061(13) -0.0036(13)
C69 0.0225(16) 0.0233(14) 0.0247(15) 0.0008(12) -0.0074(13) -0.0028(12)
C70 0.0252(16) 0.0269(15) 0.0224(15) -0.0024(12) -0.0060(13) -0.0028(12)
C71 0.0296(18) 0.0389(18) 0.0249(16) -0.0006(14) -0.0051(14) -0.0091(14)
C72 0.0277(17) 0.0348(17) 0.0299(17) 0.0015(14) -0.0099(14) -0.0096(14)
C73 0.0321(18) 0.0327(17) 0.0244(16) -0.0041(13) -0.0046(14) -0.0086(14)
C74 0.0311(19) 0.0450(19) 0.0328(18) -0.0034(15) -0.0072(15) -0.0165(15)
C75 0.050(3) 0.094(3) 0.039(2) -0.012(2) -0.0102(19) -0.042(2)
C76 0.030(2) 0.057(2) 0.054(2) -0.0101(19) -0.0066(17) -0.0138(17)
C77 0.043(2) 0.051(2) 0.058(2) 0.0003(19) -0.0118(19) -0.0261(18)
C78 0.0286(18) 0.0382(18) 0.0249(16) -0.0059(14) -0.0055(14) -0.0072(14)
C79 0.054(2) 0.039(2) 0.045(2) -0.0140(17) -0.0190(19) 0.0007(17)
C80 0.055(3) 0.094(3) 0.031(2) -0.021(2) 0.0003(19) -0.032(2)
C81 0.048(2) 0.049(2) 0.0292(18) -0.0033(16) -0.0178(17) -0.0095(17)
C82 0.0245(17) 0.0340(18) 0.042(2) 0.0045(15) -0.0054(15) -0.0035(14)
C83 0.0292(18) 0.0355(18) 0.0370(19) -0.0039(15) -0.0082(15) 0.0056(14)
C84 0.029(2) 0.065(3) 0.069(3) 0.007(2) -0.011(2) 0.0032(19)
C85 0.061(3) 0.068(3) 0.042(2) -0.001(2) -0.021(2) 0.016(2)
C86 0.059(3) 0.038(2) 0.079(3) -0.009(2) -0.033(2) 0.0081(19)

loop_
_atom_type_symbol
_atom_type_description
_atom_type_scat_dispersion_real
_atom_type_scat_dispersion_imag
_atom_type_scat_source
C C 0.0033 0.0016 'International Tables Vol C Tables 4.2.6.8 and 6.1.1.4'
H H 0.0000 0.0000 'International Tables Vol C Tables 4.2.6.8 and 6.1.1.4'
N N 0.0061 0.0033 'International Tables Vol C Tables 4.2.6.8 and 6.1.1.4'
O O 0.0106 0.0060 'International Tables Vol C Tables 4.2.6.8 and 6.1.1.4'
Ti Ti 0.2776 0.4457 'International Tables Vol C Tables 4.2.6.8 and 6.1.1.4'

loop_
_geom_angle_atom_site_label_1
_geom_angle_atom_site_label_2
_geom_angle_atom_site_label_3
_geom_angle
O1 Ti1 O3 106.11(11)
O1 Ti1 O4 95.24(10)
O3 Ti1 O4 95.06(9)
O1 Ti1 O2 93.39(10)
O3 Ti1 O2 95.52(10)
O4 Ti1 O2 163.94(9)
O1 Ti1 N1 94.56(10)
O3 Ti1 N1 159.30(10)
O4 Ti1 N1 83.95(9)
O2 Ti1 N1 81.88(9)
O1 Ti1 O5 166.49(9)
O3 Ti1 O5 87.18(10)
O4 Ti1 O5 85.77(9)
O2 Ti1 O5 82.72(10)
N1 Ti1 O5 72.12(8)
O10 Ti2 O8 103.46(10)
O10 Ti2 O7 93.27(10)
O8 Ti2 O7 95.84(9)
O10 Ti2 O9 93.51(9)
O8 Ti2 O9 95.79(9)
O7 Ti2 O9 164.80(9)
O10 Ti2 O6 166.81(9)
O8 Ti2 O6 89.69(9)
O7 Ti2 O6 84.18(9)
O9 Ti2 O6 86.13(9)
O10 Ti2 N2 94.60(9)
O8 Ti2 N2 161.86(10)
O7 Ti2 N2 81.24(8)
O9 Ti2 N2 84.66(8)
O6 Ti2 N2 72.23(8)
C41 N1 C12 110.9(2)
C41 N1 C26 110.2(2)
C12 N1 C26 105.1(2)
C41 N1 Ti1 113.67(19)
C12 N1 Ti1 108.43(17)
C26 N1 Ti1 108.14(17)
C46 N2 C47 110.8(2)
C46 N2 C67 109.9(2)
C47 N2 C67 106.4(2)
C46 N2 Ti2 113.59(17)
C47 N2 Ti2 107.78(17)
C67 N2 Ti2 108.06(17)
C1 O1 Ti1 137.3(2)
C6 O2 Ti1 143.3(2)
C21 O3 Ti1 138.8(2)
C28 O4 Ti1 141.99(18)
C43 O5 C42 121.5(3)
C43 O5 Ti1 123.1(2)
C42 O5 Ti1 108.2(2)
C44 O6 C45 116.2(2)
C44 O6 Ti2 128.64(18)
C45 O6 Ti2 114.80(17)
C53 O7 Ti2 143.43(18)
C62 O8 Ti2 131.6(2)
C69 O9 Ti2 139.96(18)
C82 O10 Ti2 131.72(19)
O1 C1 C2 111.5(3)
O1 C1 H1A 109.3
C2 C1 H1A 109.3
O1 C1 H1B 109.3
C2 C1 H1B 109.3
H1A C1 H1B 108.0
C5 C2 C4 112.6(4)
C5 C2 C1 108.6(3)
C4 C2 C1 110.0(3)
C5 C2 C3 109.2(4)
C4 C2 C3 109.3(4)
C1 C2 C3 107.0(3)
C2 C3 H3A 109.5
C2 C3 H3B 109.5
H3A C3 H3B 109.5
C2 C3 H3C 109.5
H3A C3 H3C 109.5
H3B C3 H3C 109.5
C2 C4 H4A 109.5
C2 C4 H4B 109.5
H4A C4 H4B 109.5
C2 C4 H4C 109.5
H4A C4 H4C 109.5
H4B C4 H4C 109.5
C2 C5 H5A 109.5
C2 C5 H5B 109.5
H5A C5 H5B 109.5
C2 C5 H5C 109.5
H5A C5 H5C 109.5
H5B C5 H5C 109.5
O2 C6 C11 119.0(3)
O2 C6 C7 121.4(3)
C11 C6 C7 119.6(3)
C8 C7 C6 117.0(3)
C8 C7 C13 121.6(3)
C6 C7 C13 121.3(3)
C7 C8 C9 124.5(3)
C7 C8 H8 117.8
C9 C8 H8 117.8
C10 C9 C8 116.9(3)
C10 C9 C17 122.9(3)
C8 C9 C17 120.1(3)
C9 C10 C11 121.5(3)
C9 C10 H10 119.3
C11 C10 H10 119.3
C10 C11 C6 120.6(3)
C10 C11 C12 118.4(3)
C6 C11 C12 120.6(3)
N1 C12 C11 116.9(2)
N1 C12 H12A 108.1
C11 C12 H12A 108.1
N1 C12 H12B 108.1
C11 C12 H12B 108.1
H12A C12 H12B 107.3
C14 C13 C16 108.5(3)
C14 C13 C15 109.8(3)
C16 C13 C15 107.3(3)
C14 C13 C7 109.3(3)
C16 C13 C7 111.8(3)
C15 C13 C7 110.2(3)
C13 C14 H14A 109.5
C13 C14 H14B 109.5
H14A C14 H14B 109.5
C13 C14 H14C 109.5
H14A C14 H14C 109.5
H14B C14 H14C 109.5
C13 C15 H15A 109.5
C13 C15 H15B 109.5
H15A C15 H15B 109.5
C13 C15 H15C 109.5
H15A C15 H15C 109.5
H15B C15 H15C 109.5
C13 C16 H16A 109.5
C13 C16 H16B 109.5
H16A C16 H16B 109.5
C13 C16 H16C 109.5
H16A C16 H16C 109.5
H16B C16 H16C 109.5
C18 C17 C19 109.3(3)
C18 C17 C20 108.5(3)
C19 C17 C20 108.0(3)
C18 C17 C9 109.5(3)
C19 C17 C9 109.1(3)
C20 C17 C9 112.4(3)
C17 C18 H18A 109.5
C17 C18 H18B 109.5
H18A C18 H18B 109.5
C17 C18 H18C 109.5
H18A C18 H18C 109.5
H18B C18 H18C 109.5
C17 C19 H19A 109.5
C17 C19 H19B 109.5
H19A C19 H19B 109.5
C17 C19 H19C 109.5
H19A C19 H19C 109.5
H19B C19 H19C 109.5
C17 C20 H20A 109.5
C17 C20 H20B 109.5
H20A C20 H20B 109.5
C17 C20 H20C 109.5
H20A C20 H20C 109.5
H20B C20 H20C 109.5
O3 C21 C22 113.8(3)
O3 C21 H21A 108.8
C22 C21 H21A 108.8
O3 C21 H21B 108.8
C22 C21 H21B 108.8
H21A C21 H21B 107.7
C25 C22 C21 108.1(4)
C25 C22 C23 110.9(4)
C21 C22 C23 109.2(3)
C25 C22 C24 109.6(4)
C21 C22 C24 109.9(3)
C23 C22 C24 109.1(5)
C22 C23 H23A 109.5
C22 C23 H23B 109.5
H23A C23 H23B 109.5
C22 C23 H23C 109.5
H23A C23 H23C 109.5
H23B C23 H23C 109.5
C22 C24 H24A 109.5
C22 C24 H24B 109.5
H24A C24 H24B 109.5
C22 C24 H24C 109.5
H24A C24 H24C 109.5
H24B C24 H24C 109.5
C22 C25 H25A 109.5
C22 C25 H25B 109.5
H25A C25 H25B 109.5
C22 C25 H25C 109.5
H25A C25 H25C 109.5
H25B C25 H25C 109.5
N1 C26 C27 115.6(2)
N1 C26 H26A 108.4
C27 C26 H26A 108.4
N1 C26 H26B 108.4
C27 C26 H26B 108.4
H26A C26 H26B 107.4
C32 C27 C28 120.3(3)
C32 C27 C26 120.7(3)
C28 C27 C26 118.9(3)
O4 C28 C29 122.8(3)
O4 C28 C27 117.9(3)
C29 C28 C27 119.3(3)
C30 C29 C28 116.9(3)
C30 C29 C37 120.4(3)
C28 C29 C37 122.6(3)
C31 C30 C29 124.4(3)
C31 C30 H30 117.8
C29 C30 H30 117.8
C32 C31 C30 116.5(3)
C32 C31 C33 120.5(3)
C30 C31 C33 122.9(3)
C27 C32 C31 122.2(3)
C27 C32 H32 118.9
C31 C32 H32 118.9
C36 C33 C31 113.0(3)
C36 C33 C34 106.4(3)
C31 C33 C34 109.5(3)
C36 C33 C35 111.1(4)
C31 C33 C35 109.0(3)
C34 C33 C35 107.7(3)
C33 C34 H34A 109.5
C33 C34 H34B 109.5
H34A C34 H34B 109.5
C33 C34 H34C 109.5
H34A C34 H34C 109.5
H34B C34 H34C 109.5
C33 C35 H35A 109.5
C33 C35 H35B 109.5
H35A C35 H35B 109.5
C33 C35 H35C 109.5
H35A C35 H35C 109.5
H35B C35 H35C 109.5
C33 C36 H36A 109.5
C33 C36 H36B 109.5
H36A C36 H36B 109.5
C33 C36 H36C 109.5
H36A C36 H36C 109.5
H36B C36 H36C 109.5
C39 C37 C38 109.0(4)
C39 C37 C29 111.8(3)
C38 C37 C29 108.8(3)
C39 C37 C40 108.2(4)
C38 C37 C40 108.5(3)
C29 C37 C40 110.4(3)
C37 C38 H38A 109.5
C37 C38 H38B 109.5
H38A C38 H38B 109.5
C37 C38 H38C 109.5
H38A C38 H38C 109.5
H38B C38 H38C 109.5
C37 C39 H39A 109.5
C37 C39 H39B 109.5
H39A C39 H39B 109.5
C37 C39 H39C 109.5
H39A C39 H39C 109.5
H39B C39 H39C 109.5
C37 C40 H40A 109.5
C37 C40 H40B 109.5
H40A C40 H40B 109.5
C37 C40 H40C 109.5
H40A C40 H40C 109.5
H40B C40 H40C 109.5
C42 C41 N1 112.9(3)
C42 C41 H41A 109.0
N1 C41 H41A 109.0
C42 C41 H41B 109.0
N1 C41 H41B 109.0
H41A C41 H41B 107.8
C41 C42 O5 109.5(3)
C41 C42 H42A 109.8
O5 C42 H42A 109.8
C41 C42 H42B 109.8
O5 C42 H42B 109.8
H42A C42 H42B 108.2
O5 C43 C44 109.5(3)
O5 C43 H43A 109.8
C44 C43 H43A 109.8
O5 C43 H43B 109.8
C44 C43 H43B 109.8
H43A C43 H43B 108.2
O6 C44 C43 110.5(3)
O6 C44 H44A 109.5
C43 C44 H44A 109.5
O6 C44 H44B 109.5
C43 C44 H44B 109.5
H44A C44 H44B 108.1
O6 C45 C46 106.2(2)
O6 C45 H45A 110.5
C46 C45 H45A 110.5
O6 C45 H45B 110.5
C46 C45 H45B 110.5
H45A C45 H45B 108.7
N2 C46 C45 111.6(2)
N2 C46 H46A 109.3
C45 C46 H46A 109.3
N2 C46 H46B 109.3
C45 C46 H46B 109.3
H46A C46 H46B 108.0
N2 C47 C48 114.5(2)
N2 C47 H47A 108.6
C48 C47 H47A 108.6
N2 C47 H47B 108.6
C48 C47 H47B 108.6
H47A C47 H47B 107.6
C49 C48 C53 120.5(3)
C49 C48 C47 120.0(3)
C53 C48 C47 119.5(3)
C48 C49 C50 121.1(3)
C48 C49 H49 119.4
C50 C49 H49 119.4
C51 C50 C49 117.1(3)
C51 C50 C58 122.7(3)
C49 C50 C58 120.1(3)
C52 C51 C50 124.3(3)
C52 C51 H51 117.8
C50 C51 H51 117.8
C51 C52 C53 117.0(3)
C51 C52 C54 122.3(3)
C53 C52 C54 120.7(3)
O7 C53 C48 118.8(3)
O7 C53 C52 121.3(3)
C48 C53 C52 119.9(3)
C56 C54 C55 108.8(3)
C56 C54 C52 110.5(3)
C55 C54 C52 110.1(3)
C56 C54 C57 108.4(3)
C55 C54 C57 107.2(3)
C52 C54 C57 111.7(3)
C54 C55 H55A 109.5
C54 C55 H55B 109.5
H55A C55 H55B 109.5
C54 C55 H55C 109.5
H55A C55 H55C 109.5
H55B C55 H55C 109.5
C54 C56 H56A 109.5
C54 C56 H56B 109.5
H56A C56 H56B 109.5
C54 C56 H56C 109.5
H56A C56 H56C 109.5
H56B C56 H56C 109.5
C54 C57 H57A 109.5
C54 C57 H57B 109.5
H57A C57 H57B 109.5
C54 C57 H57C 109.5
H57A C57 H57C 109.5
H57B C57 H57C 109.5
C61 C58 C59 111.4(4)
C61 C58 C60 107.8(4)
C59 C58 C60 107.5(4)
C61 C58 C50 108.3(3)
C59 C58 C50 110.0(3)
C60 C58 C50 111.8(3)
C58 C59 H59A 109.5
C58 C59 H59B 109.5
H59A C59 H59B 109.5
C58 C59 H59C 109.5
H59A C59 H59C 109.5
H59B C59 H59C 109.5
C58 C60 H60A 109.5
C58 C60 H60B 109.5
H60A C60 H60B 109.5
C58 C60 H60C 109.5
H60A C60 H60C 109.5
H60B C60 H60C 109.5
C58 C61 H61A 109.5
C58 C61 H61B 109.5
H61A C61 H61B 109.5
C58 C61 H61C 109.5
H61A C61 H61C 109.5
H61B C61 H61C 109.5
O8 C62 C63 112.6(3)
O8 C62 H62A 109.1
C63 C62 H62A 109.1
O8 C62 H62B 109.1
C63 C62 H62B 109.1
H62A C62 H62B 107.8
C64 C63 C65 112.4(5)
C64 C63 C62 110.5(4)
C65 C63 C62 108.7(3)
C64 C63 C66 110.2(4)
C65 C63 C66 107.4(5)
C62 C63 C66 107.4(4)
C63 C64 H64A 109.5
C63 C64 H64B 109.5
H64A C64 H64B 109.5
C63 C64 H64C 109.5
H64A C64 H64C 109.5
H64B C64 H64C 109.5
C63 C65 H65A 109.5
C63 C65 H65B 109.5
H65A C65 H65B 109.5
C63 C65 H65C 109.5
H65A C65 H65C 109.5
H65B C65 H65C 109.5
C63 C66 H66A 109.5
C63 C66 H66B 109.5
H66A C66 H66B 109.5
C63 C66 H66C 109.5
H66A C66 H66C 109.5
H66B C66 H66C 109.5
N2 C67 C68 114.9(2)
N2 C67 H67A 108.5
C68 C67 H67A 108.5
N2 C67 H67B 108.5
C68 C67 H67B 108.5
H67A C67 H67B 107.5
C73 C68 C69 120.8(3)
C73 C68 C67 119.8(3)
C69 C68 C67 119.3(3)
O9 C69 C68 118.6(3)
O9 C69 C70 121.6(3)
C68 C69 C70 119.8(3)
C69 C70 C71 116.6(3)
C69 C70 C78 123.0(3)
C71 C70 C78 120.3(3)
C72 C71 C70 124.3(3)
C72 C71 H71 117.9
C70 C71 H71 117.9
C73 C72 C71 116.5(3)
C73 C72 C74 122.6(3)
C71 C72 C74 120.6(3)
C72 C73 C68 121.6(3)
C72 C73 H73 119.2
C68 C73 H73 119.2
C77 C74 C72 108.7(3)
C77 C74 C76 109.4(3)
C72 C74 C76 110.2(3)
C77 C74 C75 108.5(3)
C72 C74 C75 111.3(3)
C76 C74 C75 108.7(3)
C74 C75 H75A 109.5
C74 C75 H75B 109.5
H75A C75 H75B 109.5
C74 C75 H75C 109.5
H75A C75 H75C 109.5
H75B C75 H75C 109.5
C74 C76 H76A 109.5
C74 C76 H76B 109.5
H76A C76 H76B 109.5
C74 C76 H76C 109.5
H76A C76 H76C 109.5
H76B C76 H76C 109.5
C74 C77 H77A 109.5
C74 C77 H77B 109.5
H77A C77 H77B 109.5
C74 C77 H77C 109.5
H77A C77 H77C 109.5
H77B C77 H77C 109.5
C80 C78 C79 108.2(3)
C80 C78 C81 106.7(3)
C79 C78 C81 109.2(3)
C80 C78 C70 112.8(3)
C79 C78 C70 110.1(3)
C81 C78 C70 109.6(3)
C78 C79 H79A 109.5
C78 C79 H79B 109.5
H79A C79 H79B 109.5
C78 C79 H79C 109.5
H79A C79 H79C 109.5
H79B C79 H79C 109.5
C78 C80 H80A 109.5
C78 C80 H80B 109.5
H80A C80 H80B 109.5
C78 C80 H80C 109.5
H80A C80 H80C 109.5
H80B C80 H80C 109.5
C78 C81 H81A 109.5
C78 C81 H81B 109.5
H81A C81 H81B 109.5
C78 C81 H81C 109.5
H81A C81 H81C 109.5
H81B C81 H81C 109.5
O10 C82 C83 111.5(3)
O10 C82 H82A 109.3
C83 C82 H82A 109.3
O10 C82 H82B 109.3
C83 C82 H82B 109.3
H82A C82 H82B 108.0
C84 C83 C85 111.1(3)
C84 C83 C86 109.6(3)
C85 C83 C86 109.4(4)
C84 C83 C82 108.2(3)
C85 C83 C82 109.6(3)
C86 C83 C82 109.0(3)
C83 C84 H84A 109.5
C83 C84 H84B 109.5
H84A C84 H84B 109.5
C83 C84 H84C 109.5
H84A C84 H84C 109.5
H84B C84 H84C 109.5
C83 C85 H85A 109.5
C83 C85 H85B 109.5
H85A C85 H85B 109.5
C83 C85 H85C 109.5
H85A C85 H85C 109.5
H85B C85 H85C 109.5
C83 C86 H86A 109.5
C83 C86 H86B 109.5
H86A C86 H86B 109.5
C83 C86 H86C 109.5
H86A C86 H86C 109.5
H86B C86 H86C 109.5

loop_
_geom_bond_atom_site_label_1
_geom_bond_atom_site_label_2
_geom_bond_distance
Ti1 O1 1.802(2)
Ti1 O3 1.816(2)
Ti1 O4 1.897(2)
Ti1 O2 1.899(2)
Ti1 N1 2.323(2)
Ti1 O5 2.355(2)
Ti2 O10 1.817(2)
Ti2 O8 1.822(2)
Ti2 O7 1.890(2)
Ti2 O9 1.904(2)
Ti2 O6 2.229(2)
Ti2 N2 2.328(2)
N1 C41 1.477(4)
N1 C12 1.489(4)
N1 C26 1.498(4)
N2 C46 1.487(4)
N2 C47 1.489(4)
N2 C67 1.498(4)
O1 C1 1.412(4)
O2 C6 1.351(3)
O3 C21 1.389(4)
O4 C28 1.337(4)
O5 C43 1.419(5)
O5 C42 1.474(5)
O6 C44 1.422(4)
O6 C45 1.441(3)
O7 C53 1.348(4)
O8 C62 1.402(4)
O9 C69 1.339(3)
O10 C82 1.418(4)
C1 C2 1.522(5)
C1 H1A 0.9900
C1 H1B 0.9900
C2 C5 1.506(5)
C2 C4 1.521(6)
C2 C3 1.529(6)
C3 H3A 0.9800
C3 H3B 0.9800
C3 H3C 0.9800
C4 H4A 0.9800
C4 H4B 0.9800
C4 H4C 0.9800
C5 H5A 0.9800
C5 H5B 0.9800
C5 H5C 0.9800
C6 C11 1.398(4)
C6 C7 1.418(4)
C7 C8 1.391(4)
C7 C13 1.539(4)
C8 C9 1.391(5)
C8 H8 0.9500
C9 C10 1.384(4)
C9 C17 1.542(4)
C10 C11 1.390(4)
C10 H10 0.9500
C11 C12 1.512(4)
C12 H12A 0.9900
C12 H12B 0.9900
C13 C14 1.532(5)
C13 C16 1.536(5)
C13 C15 1.539(5)
C14 H14A 0.9800
C14 H14B 0.9800
C14 H14C 0.9800
C15 H15A 0.9800
C15 H15B 0.9800
C15 H15C 0.9800
C16 H16A 0.9800
C16 H16B 0.9800
C16 H16C 0.9800
C17 C18 1.535(5)
C17 C19 1.535(5)
C17 C20 1.538(5)
C18 H18A 0.9800
C18 H18B 0.9800
C18 H18C 0.9800
C19 H19A 0.9800
C19 H19B 0.9800
C19 H19C 0.9800
C20 H20A 0.9800
C20 H20B 0.9800
C20 H20C 0.9800
C21 C22 1.507(5)
C21 H21A 0.9900
C21 H21B 0.9900
C22 C25 1.500(6)
C22 C23 1.508(6)
C22 C24 1.524(6)
C23 H23A 0.9800
C23 H23B 0.9800
C23 H23C 0.9800
C24 H24A 0.9800
C24 H24B 0.9800
C24 H24C 0.9800
C25 H25A 0.9800
C25 H25B 0.9800
C25 H25C 0.9800
C26 C27 1.504(4)
C26 H26A 0.9900
C26 H26B 0.9900
C27 C32 1.377(4)
C27 C28 1.411(4)
C28 C29 1.410(4)
C29 C30 1.399(5)
C29 C37 1.545(4)
C30 C31 1.389(4)
C30 H30 0.9500
C31 C32 1.383(4)
C31 C33 1.535(5)
C32 H32 0.9500
C33 C36 1.517(5)
C33 C34 1.535(5)
C33 C35 1.547(5)
C34 H34A 0.9800
C34 H34B 0.9800
C34 H34C 0.9800
C35 H35A 0.9800
C35 H35B 0.9800
C35 H35C 0.9800
C36 H36A 0.9800
C36 H36B 0.9800
C36 H36C 0.9800
C37 C39 1.503(5)
C37 C38 1.510(6)
C37 C40 1.546(6)
C38 H38A 0.9800
C38 H38B 0.9800
C38 H38C 0.9800
C39 H39A 0.9800
C39 H39B 0.9800
C39 H39C 0.9800
C40 H40A 0.9800
C40 H40B 0.9800
C40 H40C 0.9800
C41 C42 1.427(5)
C41 H41A 0.9900
C41 H41B 0.9900
C42 H42A 0.9900
C42 H42B 0.9900
C43 C44 1.536(5)
C43 H43A 0.9900
C43 H43B 0.9900
C44 H44A 0.9900
C44 H44B 0.9900
C45 C46 1.525(4)
C45 H45A 0.9900
C45 H45B 0.9900
C46 H46A 0.9900
C46 H46B 0.9900
C47 C48 1.495(4)
C47 H47A 0.9900
C47 H47B 0.9900
C48 C49 1.386(4)
C48 C53 1.397(4)
C49 C50 1.392(5)
C49 H49 0.9500
C50 C51 1.391(5)
C50 C58 1.541(4)
C51 C52 1.383(4)
C51 H51 0.9500
C52 C53 1.419(4)
C52 C54 1.534(4)
C54 C56 1.530(5)
C54 C55 1.532(5)
C54 C57 1.538(5)
C55 H55A 0.9800
C55 H55B 0.9800
C55 H55C 0.9800
C56 H56A 0.9800
C56 H56B 0.9800
C56 H56C 0.9800
C57 H57A 0.9800
C57 H57B 0.9800
C57 H57C 0.9800
C58 C61 1.510(6)
C58 C59 1.520(6)
C58 C60 1.534(6)
C59 H59A 0.9800
C59 H59B 0.9800
C59 H59C 0.9800
C60 H60A 0.9800
C60 H60B 0.9800
C60 H60C 0.9800
C61 H61A 0.9800
C61 H61B 0.9800
C61 H61C 0.9800
C62 C63 1.516(5)
C62 H62A 0.9900
C62 H62B 0.9900
C63 C64 1.490(6)
C63 C65 1.503(6)
C63 C66 1.530(6)
C64 H64A 0.9800
C64 H64B 0.9800
C64 H64C 0.9800
C65 H65A 0.9800
C65 H65B 0.9800
C65 H65C 0.9800
C66 H66A 0.9800
C66 H66B 0.9800
C66 H66C 0.9800
C67 C68 1.506(4)
C67 H67A 0.9900
C67 H67B 0.9900
C68 C73 1.389(4)
C68 C69 1.395(4)
C69 C70 1.409(4)
C70 C71 1.411(4)
C70 C78 1.543(4)
C71 C72 1.393(4)
C71 H71 0.9500
C72 C73 1.387(4)
C72 C74 1.531(4)
C73 H73 0.9500
C74 C77 1.527(5)
C74 C76 1.532(5)
C74 C75 1.535(5)
C75 H75A 0.9800
C75 H75B 0.9800
C75 H75C 0.9800
C76 H76A 0.9800
C76 H76B 0.9800
C76 H76C 0.9800
C77 H77A 0.9800
C77 H77B 0.9800
C77 H77C 0.9800
C78 C80 1.528(5)
C78 C79 1.530(5)
C78 C81 1.535(5)
C79 H79A 0.9800
C79 H79B 0.9800
C79 H79C 0.9800
C80 H80A 0.9800
C80 H80B 0.9800
C80 H80C 0.9800
C81 H81A 0.9800
C81 H81B 0.9800
C81 H81C 0.9800
C82 C83 1.531(5)
C82 H82A 0.9900
C82 H82B 0.9900
C83 C84 1.506(5)
C83 C85 1.511(5)
C83 C86 1.524(5)
C84 H84A 0.9800
C84 H84B 0.9800
C84 H84C 0.9800
C85 H85A 0.9800
C85 H85B 0.9800
C85 H85C 0.9800
C86 H86A 0.9800
C86 H86B 0.9800
C86 H86C 0.9800

loop_
_platon_squeeze_void_nr
_platon_squeeze_void_average_x
_platon_squeeze_void_average_y
_platon_squeeze_void_average_z
_platon_squeeze_void_volume
_platon_squeeze_void_count_electrons
_platon_squeeze_void_content
1 0.500 0.000 1.000 759 50 ' '
